data_7133289
loop_
_publ_author_name
'Kumar, Shashi'
'Singh, Dushyant'
'Rit, Arnab'

_publ_section_title
;
 Cooperativity between metal centers in homobimetallic Pd<sup>II</sup>-NHC
 complexes: catalytic potential towards hydrodefluorination.
;
_journal_issue 60
_journal_name_full 'Chemical communications (Cambridge, England)'
_journal_page_first 7761
_journal_page_last 7764
_journal_paper_doi 10.1039/d4cc02185a
_journal_volume 60
_journal_year 2024
_chemical_formula_sum 'C56 H66 Br8 Cl4 N12 O Pd4'
_chemical_formula_weight 2129.88
_space_group_crystal_system monoclinic
_space_group_IT_number 15
_space_group_name_Hall '-C 2yc'
_space_group_name_H-M_alt 'C 1 2/c 1'
_atom_sites_solution_hydrogens geom
_audit_creation_method SHELXL-2018/3
_audit_update_record
;
2023-10-14 deposited with the CCDC.	2024-06-06 downloaded from the CCDC.
;
_cell_angle_alpha 90
_cell_angle_beta 93.068(3)
_cell_angle_gamma 90
_cell_formula_units_Z 4
_cell_length_a 29.200(2)
_cell_length_b 8.5804(6)
_cell_length_c 28.6903(18)
_cell_measurement_reflns_used 9106
_cell_measurement_temperature 297(2)
_cell_measurement_theta_max 27.09
_cell_measurement_theta_min 2.84
_cell_volume 7178.0(8)
_computing_cell_refinement 'APEX3/SAINT (Bruker, 2016)'
_computing_data_collection 'APEX3(Bruker, 2016)'
_computing_data_reduction 'SAINT/XPREP (Bruker, 2016)'
_computing_molecular_graphics 'ORTEP3 (Farrugia, 1997) and Mercury (Bruno et al., 2002)'
_computing_publication_material 'SHELXL-2018/3 (Sheldrick, 2018)'
_computing_structure_refinement 'SHELXL-2018/3 (Sheldrick, 2018)'
_computing_structure_solution 'SHELXT 2018/2 (Sheldrick, 2018)'
_diffrn_ambient_temperature 297(2)
_diffrn_measured_fraction_theta_full 0.996
_diffrn_measured_fraction_theta_max 0.997
_diffrn_measurement_device_type 'Bruker axs kappa apex3 PHOTON II Diffractometer'
_diffrn_measurement_method '\f and \w scans'
_diffrn_radiation_type MoK\a
_diffrn_radiation_wavelength 0.71073
_diffrn_reflns_av_R_equivalents 0.0380
_diffrn_reflns_av_unetI/netI 0.0140
_diffrn_reflns_Laue_measured_fraction_full 0.996
_diffrn_reflns_Laue_measured_fraction_max 0.997
_diffrn_reflns_limit_h_max 37
_diffrn_reflns_limit_h_min -37
_diffrn_reflns_limit_k_max 11
_diffrn_reflns_limit_k_min -11
_diffrn_reflns_limit_l_max 36
_diffrn_reflns_limit_l_min -36
_diffrn_reflns_number 146462
_diffrn_reflns_point_group_measured_fraction_full 0.996
_diffrn_reflns_point_group_measured_fraction_max 0.997
_diffrn_reflns_theta_full 25.242
_diffrn_reflns_theta_max 27.116
_diffrn_reflns_theta_min 3.270
_diffrn_source 'fine focus sealed tube'
_exptl_absorpt_coefficient_mu 5.634
_exptl_absorpt_correction_T_max 0.745
_exptl_absorpt_correction_T_min 0.579
_exptl_absorpt_correction_type multi-scan
_exptl_absorpt_process_details 'SADABS, Bruker 2016'
_exptl_crystal_colour yellow
_exptl_crystal_density_diffrn 1.971
_exptl_crystal_description block
_exptl_crystal_F_000 4104
_exptl_crystal_size_max 0.117
_exptl_crystal_size_mid 0.101
_exptl_crystal_size_min 0.092
_refine_diff_density_max 0.678
_refine_diff_density_min -1.085
_refine_diff_density_rms 0.090
_refine_ls_extinction_method none
_refine_ls_goodness_of_fit_ref 1.078
_refine_ls_hydrogen_treatment constr
_refine_ls_matrix_type full
_refine_ls_number_parameters 384
_refine_ls_number_reflns 7890
_refine_ls_number_restraints 1
_refine_ls_restrained_S_all 1.081
_refine_ls_R_factor_all 0.0426
_refine_ls_R_factor_gt 0.0342
_refine_ls_shift/su_max 0.002
_refine_ls_shift/su_mean 0.000
_refine_ls_structure_factor_coef Fsqd
_refine_ls_weighting_details 'w=1/[\s^2^(Fo^2^)+(0.0466P)^2^+26.3868P] where P=(Fo^2^+2Fc^2^)/3'
_refine_ls_weighting_scheme calc
_refine_ls_wR_factor_gt 0.0914
_refine_ls_wR_factor_ref 0.0972
_reflns_Friedel_coverage 0.000
_reflns_number_gt 6737
_reflns_number_total 7890
_reflns_threshold_expression 'I > 2\s(I)'
_cod_data_source_file d4cc02185a2.cif
_cod_data_source_block shelx
_cod_depositor_comments 'Adding full bibliography for 7133289.cif.'
_cod_original_sg_symbol_H-M 'C 2/c'
_cod_database_code 7133289
_shelx_shelxl_version_number 2018/3
_shelx_space_group_comment
;
The symmetry employed for this shelxl refinement is uniquely defined
by the following loop, which should always be used as a source of
symmetry information in preference to the above space-group names.
They are only intended as comments.
;
_shelx_estimated_absorpt_t_min 0.559
_shelx_estimated_absorpt_t_max 0.625

loop_
_space_group_symop_operation_xyz
'x, y, z'
'-x, y, -z+1/2'
'x+1/2, y+1/2, z'
'-x+1/2, y+1/2, -z+1/2'
'-x, -y, -z'
'x, -y, z-1/2'
'-x+1/2, -y+1/2, -z'
'x+1/2, -y+1/2, z-1/2'

loop_
_atom_site_label
_atom_site_type_symbol
_atom_site_fract_x
_atom_site_fract_y
_atom_site_fract_z
_atom_site_U_iso_or_equiv
_atom_site_adp_type
_atom_site_occupancy
_atom_site_site_symmetry_order
_atom_site_calc_flag
_atom_site_refinement_flags_posn
_atom_site_refinement_flags_adp
_atom_site_refinement_flags_occupancy
_atom_site_disorder_assembly
_atom_site_disorder_group
C1 C 0.51360(13) 0.6883(5) 0.37243(14) 0.0429(9) Uani 1 1 d . . . . .
C2 C 0.57131(13) 0.7967(4) 0.33540(13) 0.0374(8) Uani 1 1 d . . . . .
C3 C 0.60615(12) 0.8300(4) 0.30599(12) 0.0373(8) Uani 1 1 d . . . . .
H3 H 0.612547 0.766087 0.280982 0.045 Uiso 1 1 calc R U . . .
C4 C 0.63058(12) 0.9634(4) 0.31615(13) 0.0365(7) Uani 1 1 d . . . . .
C5 C 0.62150(14) 1.0610(5) 0.35351(14) 0.0429(9) Uani 1 1 d . . . . .
H5 H 0.639113 1.150100 0.358963 0.051 Uiso 1 1 calc R U . . .
C6 C 0.58653(14) 1.0262(5) 0.38246(15) 0.0454(9) Uani 1 1 d . . . . .
H6 H 0.579773 1.091113 0.407128 0.054 Uiso 1 1 calc R U . . .
C7 C 0.56188(13) 0.8900(5) 0.37313(14) 0.0403(8) Uani 1 1 d . . . . .
C8 C 0.50627(18) 0.8770(7) 0.43811(18) 0.0626(13) Uani 1 1 d . . . . .
H8A H 0.530079 0.927761 0.457496 0.075 Uiso 1 1 calc R U . . .
H8B H 0.495026 0.789078 0.455399 0.075 Uiso 1 1 calc R U . . .
C9 C 0.4680(2) 0.9887(9) 0.4281(3) 0.095(2) Uani 1 1 d . . . . .
H9A H 0.456140 1.023024 0.456884 0.142 Uiso 1 1 calc R U . . .
H9B H 0.479178 1.076910 0.411472 0.142 Uiso 1 1 calc R U . . .
H9C H 0.444147 0.938313 0.409376 0.142 Uiso 1 1 calc R U . . .
C10 C 0.54131(19) 0.5395(6) 0.30420(17) 0.0596(12) Uani 1 1 d . . . . .
H10A H 0.545072 0.576731 0.272713 0.072 Uiso 1 1 calc R U . . .
H10B H 0.512146 0.485457 0.304430 0.072 Uiso 1 1 calc R U . . .
C11 C 0.5792(3) 0.4276(7) 0.3174(2) 0.088(2) Uani 1 1 d . . . . .
H11A H 0.578408 0.342182 0.295800 0.132 Uiso 1 1 calc R U . . .
H11B H 0.608183 0.480041 0.316660 0.132 Uiso 1 1 calc R U . . .
H11C H 0.575269 0.388801 0.348365 0.132 Uiso 1 1 calc R U . . .
C12 C 0.66448(15) 0.9991(5) 0.23848(13) 0.0434(8) Uani 1 1 d . . . . .
H12 H 0.638581 0.975562 0.219497 0.052 Uiso 1 1 calc R U . . .
C13 C 0.70605(15) 1.0366(5) 0.22438(13) 0.0428(9) Uani 1 1 d . . . . .
H13 H 0.714514 1.044317 0.193676 0.051 Uiso 1 1 calc R U . . .
C14 C 0.71083(13) 1.0388(4) 0.30272(12) 0.0339(7) Uani 1 1 d . . . . .
C15 C 0.78311(14) 1.0997(5) 0.26358(15) 0.0461(9) Uani 1 1 d . . . . .
H15A H 0.791616 1.165046 0.290237 0.055 Uiso 1 1 calc R U . . .
H15B H 0.788692 1.158142 0.235517 0.055 Uiso 1 1 calc R U . . .
C16 C 0.81217(16) 0.9571(6) 0.2652(2) 0.0630(12) Uani 1 1 d . . . . .
H16A H 0.843881 0.986385 0.264813 0.094 Uiso 1 1 calc R U . . .
H16B H 0.807151 0.899926 0.293204 0.094 Uiso 1 1 calc R U . . .
H16C H 0.804230 0.893027 0.238523 0.094 Uiso 1 1 calc R U . . .
C17 C 0.80585(17) 1.1461(6) 0.44134(16) 0.0546(11) Uani 1 1 d . . . . .
H17 H 0.818325 1.194240 0.415890 0.066 Uiso 1 1 calc R U . . .
C18 C 0.82697(18) 1.1656(6) 0.48505(18) 0.0630(12) Uani 1 1 d . . . . .
C19 C 0.8093(2) 1.0946(8) 0.52272(18) 0.0762(16) Uani 1 1 d . . . . .
H19 H 0.822960 1.107405 0.552493 0.091 Uiso 1 1 calc R U . . .
C20 C 0.7711(2) 1.0046(9) 0.51560(18) 0.0790(17) Uani 1 1 d . . . . .
H20 H 0.758623 0.953776 0.540566 0.095 Uiso 1 1 calc R U . . .
C21 C 0.75118(18) 0.9892(7) 0.47129(15) 0.0592(12) Uani 1 1 d . . . . .
H21 H 0.725150 0.927361 0.466880 0.071 Uiso 1 1 calc R U . . .
C22 C 0.40918(15) 0.3689(6) 0.45772(17) 0.0534(10) Uani 1 1 d . . . . .
H22 H 0.429360 0.415380 0.479725 0.064 Uiso 1 1 calc R U . . .
C23 C 0.37604(16) 0.2696(6) 0.47209(19) 0.0615(12) Uani 1 1 d . . . . .
C24 C 0.34632(19) 0.1984(8) 0.4406(2) 0.0834(18) Uani 1 1 d . . . . .
H24 H 0.324058 0.129686 0.450179 0.100 Uiso 1 1 calc R U . . .
C25 C 0.3504(2) 0.2314(9) 0.3950(2) 0.092(2) Uani 1 1 d . . . . .
H25 H 0.330825 0.184711 0.372505 0.110 Uiso 1 1 calc R U . . .
C26 C 0.38323(18) 0.3331(8) 0.3820(2) 0.0752(16) Uani 1 1 d . . . . .
H26 H 0.384838 0.356435 0.350524 0.090 Uiso 1 1 calc R U . . .
C27 C 0.5223(4) 0.0653(16) 0.2211(4) 0.153(5) Uani 1 1 d D . . . .
H27A H 0.500862 0.007350 0.200743 0.183 Uiso 1 1 calc R U . . .
H27B H 0.542093 -0.006625 0.238806 0.183 Uiso 1 1 calc R U . . .
C28 C 0.5479(5) 0.1760(14) 0.1959(5) 0.173(5) Uani 1 1 d D . . . .
H28A H 0.565760 0.122471 0.173798 0.260 Uiso 1 1 calc R U . . .
H28B H 0.527192 0.246903 0.179727 0.260 Uiso 1 1 calc R U . . .
H28C H 0.567944 0.233091 0.217348 0.260 Uiso 1 1 calc R U . . .
N1 N 0.54060(11) 0.6729(4) 0.33594(11) 0.0419(7) Uani 1 1 d . . . . .
N2 N 0.52600(12) 0.8201(4) 0.39497(12) 0.0453(8) Uani 1 1 d . . . . .
N3 N 0.66757(10) 1.0021(4) 0.28717(10) 0.0363(6) Uani 1 1 d . . . . .
N4 N 0.73401(11) 1.0616(4) 0.26406(10) 0.0363(6) Uani 1 1 d . . . . .
N5 N 0.76791(12) 1.0599(4) 0.43445(11) 0.0455(8) Uani 1 1 d . . . . .
N6 N 0.41286(12) 0.4001(5) 0.41212(14) 0.0517(9) Uani 1 1 d . . . . .
Cl1 Cl 0.87597(7) 1.2796(3) 0.49049(7) 0.1118(7) Uani 1 1 d . . . . .
Cl2 Cl 0.37222(6) 0.2348(3) 0.53140(6) 0.0954(5) Uani 1 1 d . . . . .
Br1 Br 0.72880(2) 0.76623(5) 0.37019(2) 0.05267(12) Uani 1 1 d . . . . .
Br2 Br 0.73391(2) 1.32929(5) 0.36254(2) 0.06447(15) Uani 1 1 d . . . . .
Br3 Br 0.41264(2) 0.68736(8) 0.33580(2) 0.08176(19) Uani 1 1 d . . . . .
Br4 Br 0.52285(2) 0.41094(7) 0.43829(2) 0.06397(14) Uani 1 1 d . . . . .
Pd1 Pd 0.73615(2) 1.04765(3) 0.36708(2) 0.03480(8) Uani 1 1 d . . . . .
Pd2 Pd 0.46508(2) 0.54796(4) 0.39014(2) 0.04539(9) Uani 1 1 d . . . . .
O1 O 0.500000 0.1682(17) 0.250000 0.173(4) Uani 1 2 d S T P . .

loop_
_atom_site_aniso_label
_atom_site_aniso_U_11
_atom_site_aniso_U_22
_atom_site_aniso_U_33
_atom_site_aniso_U_23
_atom_site_aniso_U_13
_atom_site_aniso_U_12
C1 0.0380(19) 0.048(2) 0.043(2) 0.0038(17) 0.0030(16) -0.0003(16)
C2 0.0372(18) 0.0403(19) 0.0348(18) -0.0006(15) 0.0014(14) -0.0002(15)
C3 0.0386(18) 0.041(2) 0.0324(17) -0.0023(15) 0.0040(14) 0.0011(15)
C4 0.0336(17) 0.0391(19) 0.0371(18) 0.0021(15) 0.0048(14) 0.0027(14)
C5 0.043(2) 0.039(2) 0.047(2) -0.0032(16) 0.0086(17) -0.0021(16)
C6 0.049(2) 0.040(2) 0.048(2) -0.0121(17) 0.0140(17) -0.0028(17)
C7 0.0407(19) 0.0384(19) 0.042(2) -0.0013(16) 0.0068(16) -0.0011(16)
C8 0.063(3) 0.069(3) 0.058(3) -0.016(2) 0.026(2) -0.011(2)
C9 0.076(4) 0.089(4) 0.122(6) -0.039(4) 0.032(4) 0.006(3)
C10 0.074(3) 0.051(3) 0.055(3) -0.016(2) 0.014(2) -0.017(2)
C11 0.121(6) 0.055(3) 0.092(4) -0.003(3) 0.041(4) 0.015(3)
C12 0.049(2) 0.049(2) 0.0313(18) 0.0005(16) -0.0001(15) 0.0023(18)
C13 0.056(2) 0.044(2) 0.0282(17) 0.0039(15) 0.0068(16) 0.0027(18)
C14 0.0405(18) 0.0279(16) 0.0336(17) 0.0028(13) 0.0058(14) 0.0006(14)
C15 0.047(2) 0.049(2) 0.044(2) 0.0015(18) 0.0130(17) -0.0137(18)
C16 0.044(2) 0.073(3) 0.072(3) -0.007(3) 0.000(2) -0.003(2)
C17 0.064(3) 0.055(3) 0.044(2) 0.002(2) -0.005(2) -0.009(2)
C18 0.063(3) 0.066(3) 0.060(3) -0.010(2) -0.009(2) -0.002(2)
C19 0.081(4) 0.106(5) 0.040(2) -0.012(3) -0.009(2) 0.004(3)
C20 0.086(4) 0.112(5) 0.039(2) 0.011(3) 0.012(2) -0.006(4)
C21 0.064(3) 0.073(3) 0.041(2) 0.004(2) 0.006(2) -0.012(2)
C22 0.045(2) 0.057(3) 0.058(3) 0.011(2) 0.0029(19) -0.002(2)
C23 0.045(2) 0.070(3) 0.071(3) 0.021(3) 0.011(2) 0.003(2)
C24 0.051(3) 0.099(5) 0.100(5) 0.022(4) 0.005(3) -0.027(3)
C25 0.062(3) 0.122(6) 0.090(4) -0.005(4) -0.012(3) -0.039(4)
C26 0.054(3) 0.102(5) 0.069(3) 0.003(3) -0.007(2) -0.018(3)
C27 0.115(8) 0.222(15) 0.120(8) -0.067(9) -0.003(6) 0.049(8)
C28 0.206(14) 0.141(10) 0.174(12) 0.024(9) 0.010(10) 0.056(10)
N1 0.0435(17) 0.0415(18) 0.0407(17) -0.0034(14) 0.0044(13) -0.0057(14)
N2 0.0429(18) 0.049(2) 0.0452(18) -0.0078(15) 0.0127(14) -0.0047(15)
N3 0.0392(16) 0.0408(16) 0.0291(14) 0.0036(12) 0.0033(12) -0.0005(13)
N4 0.0442(16) 0.0356(16) 0.0299(14) 0.0025(12) 0.0090(12) -0.0029(13)
N5 0.054(2) 0.0474(19) 0.0353(16) 0.0001(14) 0.0022(14) -0.0020(15)
N6 0.0390(18) 0.059(2) 0.057(2) 0.0079(18) -0.0010(15) -0.0084(16)
Cl1 0.1031(13) 0.1162(15) 0.1110(14) -0.0046(11) -0.0408(11) -0.0429(11)
Cl2 0.0805(10) 0.1283(15) 0.0786(10) 0.0413(10) 0.0146(8) -0.0083(10)
Br1 0.0702(3) 0.0379(2) 0.0498(2) 0.00379(17) 0.0016(2) 0.00032(19)
Br2 0.1057(4) 0.0401(2) 0.0485(2) 0.00163(18) 0.0127(2) -0.0080(2)
Br3 0.0693(3) 0.0822(4) 0.0908(4) 0.0265(3) -0.0241(3) -0.0095(3)
Br4 0.0527(3) 0.0738(3) 0.0647(3) 0.0097(2) -0.0032(2) -0.0015(2)
Pd1 0.04336(16) 0.03366(15) 0.02761(13) 0.00193(10) 0.00401(10) -0.00475(11)
Pd2 0.03825(16) 0.05203(19) 0.04586(18) 0.00447(14) 0.00194(12) -0.00816(13)
O1 0.167(10) 0.205(13) 0.149(9) 0.000 0.020(8) 0.000

loop_
_atom_type_symbol
_atom_type_description
_atom_type_scat_dispersion_real
_atom_type_scat_dispersion_imag
_atom_type_scat_source
C C 0.0033 0.0016 'International Tables Vol C Tables 4.2.6.8 and 6.1.1.4'
H H 0.0000 0.0000 'International Tables Vol C Tables 4.2.6.8 and 6.1.1.4'
N N 0.0061 0.0033 'International Tables Vol C Tables 4.2.6.8 and 6.1.1.4'
Cl Cl 0.1484 0.1585 'International Tables Vol C Tables 4.2.6.8 and 6.1.1.4'
Br Br -0.2901 2.4595 'International Tables Vol C Tables 4.2.6.8 and 6.1.1.4'
Pd Pd -0.9988 1.0072 'International Tables Vol C Tables 4.2.6.8 and 6.1.1.4'
O O 0.0106 0.0060 'International Tables Vol C Tables 4.2.6.8 and 6.1.1.4'

loop_
_geom_angle_atom_site_label_1
_geom_angle_atom_site_label_2
_geom_angle_atom_site_label_3
_geom_angle
_geom_angle_site_symmetry_1
_geom_angle_site_symmetry_3
_geom_angle_publ_flag
N2 C1 N1 107.6(3) . . ?
N2 C1 Pd2 125.2(3) . . ?
N1 C1 Pd2 127.2(3) . . ?
C3 C2 C7 122.7(4) . . ?
C3 C2 N1 131.2(3) . . ?
C7 C2 N1 106.1(3) . . ?
C4 C3 C2 115.7(3) . . ?
C4 C3 H3 122.2 . . ?
C2 C3 H3 122.2 . . ?
C3 C4 C5 123.1(3) . . ?
C3 C4 N3 117.9(3) . . ?
C5 C4 N3 119.0(3) . . ?
C6 C5 C4 120.5(4) . . ?
C6 C5 H5 119.7 . . ?
C4 C5 H5 119.7 . . ?
C5 C6 C7 117.2(4) . . ?
C5 C6 H6 121.4 . . ?
C7 C6 H6 121.4 . . ?
N2 C7 C2 106.9(3) . . ?
N2 C7 C6 132.3(4) . . ?
C2 C7 C6 120.9(4) . . ?
N2 C8 C9 111.9(5) . . ?
N2 C8 H8A 109.2 . . ?
C9 C8 H8A 109.2 . . ?
N2 C8 H8B 109.2 . . ?
C9 C8 H8B 109.2 . . ?
H8A C8 H8B 107.9 . . ?
C8 C9 H9A 109.5 . . ?
C8 C9 H9B 109.5 . . ?
H9A C9 H9B 109.5 . . ?
C8 C9 H9C 109.5 . . ?
H9A C9 H9C 109.5 . . ?
H9B C9 H9C 109.5 . . ?
N1 C10 C11 112.2(5) . . ?
N1 C10 H10A 109.2 . . ?
C11 C10 H10A 109.2 . . ?
N1 C10 H10B 109.2 . . ?
C11 C10 H10B 109.2 . . ?
H10A C10 H10B 107.9 . . ?
C10 C11 H11A 109.5 . . ?
C10 C11 H11B 109.5 . . ?
H11A C11 H11B 109.5 . . ?
C10 C11 H11C 109.5 . . ?
H11A C11 H11C 109.5 . . ?
H11B C11 H11C 109.5 . . ?
C13 C12 N3 106.7(3) . . ?
C13 C12 H12 126.7 . . ?
N3 C12 H12 126.7 . . ?
C12 C13 N4 107.1(3) . . ?
C12 C13 H13 126.5 . . ?
N4 C13 H13 126.5 . . ?
N4 C14 N3 105.3(3) . . ?
N4 C14 Pd1 126.3(3) . . ?
N3 C14 Pd1 128.3(3) . . ?
N4 C15 C16 111.8(4) . . ?
N4 C15 H15A 109.3 . . ?
C16 C15 H15A 109.3 . . ?
N4 C15 H15B 109.3 . . ?
C16 C15 H15B 109.3 . . ?
H15A C15 H15B 107.9 . . ?
C15 C16 H16A 109.5 . . ?
C15 C16 H16B 109.5 . . ?
H16A C16 H16B 109.5 . . ?
C15 C16 H16C 109.5 . . ?
H16A C16 H16C 109.5 . . ?
H16B C16 H16C 109.5 . . ?
N5 C17 C18 121.9(5) . . ?
N5 C17 H17 119.1 . . ?
C18 C17 H17 119.1 . . ?
C19 C18 C17 119.8(5) . . ?
C19 C18 Cl1 121.7(4) . . ?
C17 C18 Cl1 118.5(4) . . ?
C20 C19 C18 118.4(5) . . ?
C20 C19 H19 120.8 . . ?
C18 C19 H19 120.8 . . ?
C19 C20 C21 119.7(5) . . ?
C19 C20 H20 120.1 . . ?
C21 C20 H20 120.1 . . ?
N5 C21 C20 122.2(5) . . ?
N5 C21 H21 118.9 . . ?
C20 C21 H21 118.9 . . ?
N6 C22 C23 120.7(5) . . ?
N6 C22 H22 119.6 . . ?
C23 C22 H22 119.6 . . ?
C24 C23 C22 120.9(5) . . ?
C24 C23 Cl2 120.0(4) . . ?
C22 C23 Cl2 119.0(4) . . ?
C25 C24 C23 117.5(5) . . ?
C25 C24 H24 121.2 . . ?
C23 C24 H24 121.2 . . ?
C24 C25 C26 119.9(6) . . ?
C24 C25 H25 120.0 . . ?
C26 C25 H25 120.0 . . ?
N6 C26 C25 123.1(6) . . ?
N6 C26 H26 118.5 . . ?
C25 C26 H26 118.5 . . ?
O1 C27 C28 98.8(12) . . ?
O1 C27 H27A 112.0 . . ?
C28 C27 H27A 112.0 . . ?
O1 C27 H27B 112.0 . . ?
C28 C27 H27B 112.0 . . ?
H27A C27 H27B 109.7 . . ?
C27 C28 H28A 109.5 . . ?
C27 C28 H28B 109.5 . . ?
H28A C28 H28B 109.5 . . ?
C27 C28 H28C 109.5 . . ?
H28A C28 H28C 109.5 . . ?
H28B C28 H28C 109.5 . . ?
C1 N1 C2 109.7(3) . . ?
C1 N1 C10 126.0(4) . . ?
C2 N1 C10 124.0(3) . . ?
C1 N2 C7 109.7(3) . . ?
C1 N2 C8 125.1(4) . . ?
C7 N2 C8 125.1(4) . . ?
C14 N3 C12 110.1(3) . . ?
C14 N3 C4 125.4(3) . . ?
C12 N3 C4 124.4(3) . . ?
C14 N4 C13 110.9(3) . . ?
C14 N4 C15 125.0(3) . . ?
C13 N4 C15 124.1(3) . . ?
C21 N5 C17 118.0(4) . . ?
C21 N5 Pd1 122.9(3) . . ?
C17 N5 Pd1 119.0(3) . . ?
C26 N6 C22 117.7(4) . . ?
C26 N6 Pd2 121.7(4) . . ?
C22 N6 Pd2 120.5(3) . . ?
C14 Pd1 N5 175.99(14) . . ?
C14 Pd1 Br2 88.86(10) . . ?
N5 Pd1 Br2 90.50(10) . . ?
C14 Pd1 Br1 88.08(10) . . ?
N5 Pd1 Br1 92.96(10) . . ?
Br2 Pd1 Br1 173.36(2) . . ?
C1 Pd2 N6 177.60(16) . . ?
C1 Pd2 Br4 87.42(12) . . ?
N6 Pd2 Br4 91.72(10) . . ?
C1 Pd2 Br3 88.32(12) . . ?
N6 Pd2 Br3 92.69(10) . . ?
Br4 Pd2 Br3 174.29(3) . . ?
C27 O1 C27 101.5(16) . 2_655 ?

loop_
_geom_bond_atom_site_label_1
_geom_bond_atom_site_label_2
_geom_bond_distance
_geom_bond_site_symmetry_2
_geom_bond_publ_flag
C1 N2 1.343(5) . ?
C1 N1 1.350(5) . ?
C1 Pd2 1.947(4) . ?
C2 C3 1.386(5) . ?
C2 C7 1.386(5) . ?
C2 N1 1.391(5) . ?
C3 C4 1.372(5) . ?
C3 H3 0.9300 . ?
C4 C5 1.397(5) . ?
C4 N3 1.437(5) . ?
C5 C6 1.383(6) . ?
C5 H5 0.9300 . ?
C6 C7 1.391(6) . ?
C6 H6 0.9300 . ?
C7 N2 1.386(5) . ?
C8 N2 1.476(5) . ?
C8 C9 1.487(9) . ?
C8 H8A 0.9700 . ?
C8 H8B 0.9700 . ?
C9 H9A 0.9600 . ?
C9 H9B 0.9600 . ?
C9 H9C 0.9600 . ?
C10 N1 1.463(5) . ?
C10 C11 1.499(9) . ?
C10 H10A 0.9700 . ?
C10 H10B 0.9700 . ?
C11 H11A 0.9600 . ?
C11 H11B 0.9600 . ?
C11 H11C 0.9600 . ?
C12 C13 1.339(6) . ?
C12 N3 1.395(5) . ?
C12 H12 0.9300 . ?
C13 N4 1.381(5) . ?
C13 H13 0.9300 . ?
C14 N4 1.344(4) . ?
C14 N3 1.354(5) . ?
C14 Pd1 1.953(4) . ?
C15 N4 1.471(5) . ?
C15 C16 1.488(7) . ?
C15 H15A 0.9700 . ?
C15 H15B 0.9700 . ?
C16 H16A 0.9600 . ?
C16 H16B 0.9600 . ?
C16 H16C 0.9600 . ?
C17 N5 1.338(6) . ?
C17 C18 1.378(6) . ?
C17 H17 0.9300 . ?
C18 C19 1.366(8) . ?
C18 Cl1 1.734(6) . ?
C19 C20 1.362(9) . ?
C19 H19 0.9300 . ?
C20 C21 1.376(7) . ?
C20 H20 0.9300 . ?
C21 N5 1.334(6) . ?
C21 H21 0.9300 . ?
C22 N6 1.345(6) . ?
C22 C23 1.370(7) . ?
C22 H22 0.9300 . ?
C23 C24 1.363(8) . ?
C23 Cl2 1.737(5) . ?
C24 C25 1.349(9) . ?
C24 H24 0.9300 . ?
C25 C26 1.363(8) . ?
C25 H25 0.9300 . ?
C26 N6 1.320(6) . ?
C26 H26 0.9300 . ?
C27 O1 1.397(12) . ?
C27 C28 1.428(9) . ?
C27 H27A 0.9700 . ?
C27 H27B 0.9700 . ?
C28 H28A 0.9600 . ?
C28 H28B 0.9600 . ?
C28 H28C 0.9600 . ?
N5 Pd1 2.101(3) . ?
N6 Pd2 2.106(4) . ?
Br1 Pd1 2.4262(5) . ?
Br2 Pd1 2.4208(6) . ?
Br3 Pd2 2.4394(6) . ?
Br4 Pd2 2.4263(6) . ?

loop_
_geom_hbond_atom_site_label_D
_geom_hbond_atom_site_label_H
_geom_hbond_atom_site_label_A
_geom_hbond_distance_DH
_geom_hbond_distance_HA
_geom_hbond_distance_DA
_geom_hbond_angle_DHA
_geom_hbond_site_symmetry_A
_geom_hbond_publ_flag
C9 H9C Br3 0.96 3.12 3.982(7) 150.3 . yes
C11 H11C Br4 0.96 3.08 3.919(6) 147.5 . yes
C13 H13 Br2 0.93 2.92 3.595(4) 130.4 4_645 yes
C15 H15A Br2 0.97 3.08 3.800(4) 132.0 . yes
C16 H16C Br2 0.96 3.10 3.989(5) 154.9 4_645 yes
C19 H19 Br2 0.93 3.07 3.647(5) 121.8 7_676 yes
C22 H22 Br4 0.93 3.06 3.972(5) 167.9 5_666 yes
C25 H25 Br1 0.93 3.06 3.596(6) 118.6 3_445 yes
C26 H26 Br3 0.93 2.99 3.444(6) 111.7 . yes

loop_
_geom_torsion_atom_site_label_1
_geom_torsion_atom_site_label_2
_geom_torsion_atom_site_label_3
_geom_torsion_atom_site_label_4
_geom_torsion
_geom_torsion_site_symmetry_1
_geom_torsion_site_symmetry_2
_geom_torsion_site_symmetry_3
_geom_torsion_site_symmetry_4
_geom_torsion_publ_flag
C7 C2 C3 C4 -0.9(6) . . . . ?
N1 C2 C3 C4 -179.1(4) . . . . ?
C2 C3 C4 C5 0.0(6) . . . . ?
C2 C3 C4 N3 179.1(3) . . . . ?
C3 C4 C5 C6 -0.1(6) . . . . ?
N3 C4 C5 C6 -179.2(4) . . . . ?
C4 C5 C6 C7 1.1(6) . . . . ?
C3 C2 C7 N2 -178.7(4) . . . . ?
N1 C2 C7 N2 -0.1(4) . . . . ?
C3 C2 C7 C6 2.0(6) . . . . ?
N1 C2 C7 C6 -179.4(4) . . . . ?
C5 C6 C7 N2 178.9(4) . . . . ?
C5 C6 C7 C2 -2.1(6) . . . . ?
N3 C12 C13 N4 0.2(5) . . . . ?
N5 C17 C18 C19 0.5(8) . . . . ?
N5 C17 C18 Cl1 -179.9(4) . . . . ?
C17 C18 C19 C20 0.6(9) . . . . ?
Cl1 C18 C19 C20 -178.9(5) . . . . ?
C18 C19 C20 C21 -0.9(10) . . . . ?
C19 C20 C21 N5 0.0(10) . . . . ?
N6 C22 C23 C24 0.8(8) . . . . ?
N6 C22 C23 Cl2 -179.2(4) . . . . ?
C22 C23 C24 C25 -1.0(10) . . . . ?
Cl2 C23 C24 C25 179.1(6) . . . . ?
C23 C24 C25 C26 -0.3(11) . . . . ?
C24 C25 C26 N6 1.9(12) . . . . ?
N2 C1 N1 C2 0.7(5) . . . . ?
Pd2 C1 N1 C2 -179.5(3) . . . . ?
N2 C1 N1 C10 174.8(4) . . . . ?
Pd2 C1 N1 C10 -5.4(6) . . . . ?
C3 C2 N1 C1 178.1(4) . . . . ?
C7 C2 N1 C1 -0.3(4) . . . . ?
C3 C2 N1 C10 3.8(7) . . . . ?
C7 C2 N1 C10 -174.6(4) . . . . ?
C11 C10 N1 C1 -97.5(5) . . . . ?
C11 C10 N1 C2 75.9(6) . . . . ?
N1 C1 N2 C7 -0.8(5) . . . . ?
Pd2 C1 N2 C7 179.4(3) . . . . ?
N1 C1 N2 C8 -177.4(4) . . . . ?
Pd2 C1 N2 C8 2.8(6) . . . . ?
C2 C7 N2 C1 0.6(5) . . . . ?
C6 C7 N2 C1 179.7(5) . . . . ?
C2 C7 N2 C8 177.2(4) . . . . ?
C6 C7 N2 C8 -3.7(7) . . . . ?
C9 C8 N2 C1 -94.1(6) . . . . ?
C9 C8 N2 C7 89.8(6) . . . . ?
N4 C14 N3 C12 1.3(4) . . . . ?
Pd1 C14 N3 C12 -175.9(3) . . . . ?
N4 C14 N3 C4 178.2(3) . . . . ?
Pd1 C14 N3 C4 1.0(5) . . . . ?
C13 C12 N3 C14 -0.9(5) . . . . ?
C13 C12 N3 C4 -177.8(4) . . . . ?
C3 C4 N3 C14 -129.5(4) . . . . ?
C5 C4 N3 C14 49.6(5) . . . . ?
C3 C4 N3 C12 46.9(5) . . . . ?
C5 C4 N3 C12 -133.9(4) . . . . ?
N3 C14 N4 C13 -1.2(4) . . . . ?
Pd1 C14 N4 C13 176.1(3) . . . . ?
N3 C14 N4 C15 -178.1(3) . . . . ?
Pd1 C14 N4 C15 -0.9(5) . . . . ?
C12 C13 N4 C14 0.6(5) . . . . ?
C12 C13 N4 C15 177.6(4) . . . . ?
C16 C15 N4 C14 86.5(5) . . . . ?
C16 C15 N4 C13 -90.0(5) . . . . ?
C20 C21 N5 C17 1.2(8) . . . . ?
C20 C21 N5 Pd1 -176.7(5) . . . . ?
C18 C17 N5 C21 -1.4(7) . . . . ?
C18 C17 N5 Pd1 176.6(4) . . . . ?
C25 C26 N6 C22 -2.0(9) . . . . ?
C25 C26 N6 Pd2 176.9(6) . . . . ?
C23 C22 N6 C26 0.7(7) . . . . ?
C23 C22 N6 Pd2 -178.2(4) . . . . ?
C28 C27 O1 C27 -174.4(11) . . . 2_655 ?
